data_7047235
loop_
_publ_author_name
'Wiehe, Arno'
'Gutsche, Claudia Simone'
'Gr\"afe, Susanna'
'Gitter, Burkhard'
'Flanagan, Keith'
'Senge, Mathias'
'Kulak, Nora'

_publ_section_title
;
 Pre-/Post-functionalization in Dipyrrin Metal Complexes -- Antitumor and
 Antibacterial Activity of their Glycosylated Derivatives
;
_journal_name_full 'Dalton Transactions'
_journal_paper_doi 10.1039/C8DT03059F
_journal_year 2018
_chemical_formula_moiety 'C57 H45 F12 Ga1 N6 O3'
_chemical_formula_sum 'C57 H45 F12 Ga N6 O3'
_chemical_formula_weight 1159.71
_chemical_name_systematic {Tris[5-(4-butyloxytetrafluorophenyl)dipyrrin]}-gallium(III)
_space_group_crystal_system trigonal
_space_group_IT_number 148
_space_group_name_Hall '-R 3'
_space_group_name_H-M_alt 'R -3'
_symmetry_space_group_name_Hall '-R 3'
_symmetry_space_group_name_H-M 'R -3 :H'
_atom_sites_solution_hydrogens geom
_audit_creation_date 2018-04-30
_audit_creation_method
;
Olex2 1.2
(compiled 2018.04.26 svn.r3504 for OlexSys, GUI svn.r5492)
;
_audit_update_record
;
2018-05-02 deposited with the CCDC.
2018-08-08 downloaded from the CCDC.
;
_cell_angle_alpha 90
_cell_angle_beta 90
_cell_angle_gamma 120
_cell_formula_units_Z 6
_cell_length_a 24.0883(10)
_cell_length_b 24.0883(10)
_cell_length_c 15.2527(7)
_cell_measurement_reflns_used 9857
_cell_measurement_temperature 100(2)
_cell_measurement_theta_max 30.84
_cell_measurement_theta_min 2.37
_cell_volume 7664.6(6)
_computing_cell_refinement 'SAINT V8.35A (Bruker, 2016)'
_computing_data_collection 'APEX 3 (Bruker, 2016) '
_computing_data_reduction 'SAINT V8.35A (Bruker, 2016)'
_computing_molecular_graphics 'Olex2 (Dolomanov et al., 2009)'
_computing_publication_material 'Olex2 (Dolomanov et al., 2009)'
_computing_structure_refinement 'XL (Sheldrick, 2008)'
_computing_structure_solution 'XT (Sheldrick, 2015)'
_diffrn_ambient_temperature 100(2)
_diffrn_detector 'Bruker APEX2 area detector'
_diffrn_detector_area_resol_mean 7.9
_diffrn_detector_type 'CCD area detector'
_diffrn_measured_fraction_theta_full 1.000
_diffrn_measured_fraction_theta_max 1.000
_diffrn_measurement_device 'Kappa diffractometer'
_diffrn_measurement_device_type 'Bruker APEX-II CCD'
_diffrn_measurement_method '\f and \w scans'
_diffrn_radiation_monochromator graphite
_diffrn_radiation_probe x-ray
_diffrn_radiation_type MoK\a
_diffrn_radiation_wavelength 0.71073
_diffrn_reflns_av_R_equivalents 0.0443
_diffrn_reflns_av_unetI/netI 0.0247
_diffrn_reflns_Laue_measured_fraction_full 1.000
_diffrn_reflns_Laue_measured_fraction_max 1.000
_diffrn_reflns_limit_h_max 35
_diffrn_reflns_limit_h_min -35
_diffrn_reflns_limit_k_max 35
_diffrn_reflns_limit_k_min -35
_diffrn_reflns_limit_l_max 22
_diffrn_reflns_limit_l_min -22
_diffrn_reflns_number 93276
_diffrn_reflns_point_group_measured_fraction_full 1.000
_diffrn_reflns_point_group_measured_fraction_max 1.000
_diffrn_reflns_theta_full 26.000
_diffrn_reflns_theta_max 31.508
_diffrn_reflns_theta_min 1.654
_diffrn_source 'standard sealed X-ray tube'
_diffrn_source_type 'Siemens, KFF Mo 2K -90 C'
_diffrn_standards_number 0
_exptl_absorpt_coefficient_mu 0.635
_exptl_absorpt_correction_T_max 0.7462
_exptl_absorpt_correction_T_min 0.6857
_exptl_absorpt_correction_type multi-scan
_exptl_absorpt_process_details
'SADABS-2014/5 (Bruker,2014/5) was used for absorption correction. wR2(int) was 0.0602 before and 0.0451 after correction. The Ratio of minimum to maximum transmission is 0.9189. The \l/2 correction factor is 0.00150.'
_exptl_crystal_colour 'clear light orange'
_exptl_crystal_colour_lustre clear
_exptl_crystal_colour_modifier light
_exptl_crystal_colour_primary orange
_exptl_crystal_density_diffrn 1.508
_exptl_crystal_density_method 'not measured'
_exptl_crystal_description Needle
_exptl_crystal_F_000 3552
_exptl_crystal_recrystallization_method 'The material was recrystallised from DCM by slow evaporation'
_exptl_crystal_size_max 0.5
_exptl_crystal_size_mid 0.08
_exptl_crystal_size_min 0.08
_refine_diff_density_max 0.453
_refine_diff_density_min -0.395
_refine_diff_density_rms 0.057
_refine_ls_extinction_method none
_refine_ls_goodness_of_fit_ref 1.046
_refine_ls_hydrogen_treatment constr
_refine_ls_matrix_type full
_refine_ls_number_parameters 239
_refine_ls_number_reflns 5684
_refine_ls_number_restraints 0
_refine_ls_restrained_S_all 1.046
_refine_ls_R_factor_all 0.0528
_refine_ls_R_factor_gt 0.0341
_refine_ls_shift/su_max 0.001
_refine_ls_shift/su_mean 0.000
_refine_ls_structure_factor_coef Fsqd
_refine_ls_weighting_details 'w=1/[\s^2^(Fo^2^)+(0.0300P)^2^+11.6815P] where P=(Fo^2^+2Fc^2^)/3'
_refine_ls_weighting_scheme calc
_refine_ls_wR_factor_gt 0.0710
_refine_ls_wR_factor_ref 0.0778
_reflns_Friedel_coverage 0.000
_reflns_number_gt 4493
_reflns_number_total 5684
_reflns_threshold_expression 'I > 2\s(I)'
_cod_data_source_file c8dt03059f2.cif
_cod_data_source_block kjf141
_cod_original_cell_volume 7664.6(7)
_cod_database_code 7047235
_shelx_shelxl_version_number 2014/7
_shelx_space_group_comment
;
The symmetry employed for this shelxl refinement is uniquely defined
by the following loop, which should always be used as a source of
symmetry information in preference to the above space-group names.
They are only intended as comments.
;
_shelx_estimated_absorpt_t_max 0.951
_shelx_estimated_absorpt_t_min 0.742
_olex2_refinement_description
;
1. Fixed Uiso
 At 1.2 times of:
  All C(H) groups, All C(H,H) groups
 At 1.5 times of:
  All C(H,H,H) groups
2.a Secondary CH2 refined with riding coordinates:
 C17(H17A,H17B), C18(H18A,H18B), C19(H19A,H19B)
2.b Aromatic/amide H refined with riding coordinates:
 C1(H1), C2(H2), C3(H3), C5(H5), C6(H6), C7(H7)
2.c Idealised Me refined as rotating group:
 C20(H20A,H20B,H20C)
;
_olex2_diffrn_ambient_temperature_device 'Oxford Cryosystems'
_olex2_exptl_crystal_mounting_method 'The crystal was mounted on a MITIGEN micromount using oil'
_olex2_submission_special_instructions 'No special instructions were received'

loop_
_space_group_symop_operation_xyz
'x, y, z'
'-y, x-y, z'
'-x+y, -x, z'
'x+2/3, y+1/3, z+1/3'
'-y+2/3, x-y+1/3, z+1/3'
'-x+y+2/3, -x+1/3, z+1/3'
'x+1/3, y+2/3, z+2/3'
'-y+1/3, x-y+2/3, z+2/3'
'-x+y+1/3, -x+2/3, z+2/3'
'-x, -y, -z'
'y, -x+y, -z'
'x-y, x, -z'
'-x+2/3, -y+1/3, -z+1/3'
'y+2/3, -x+y+1/3, -z+1/3'
'x-y+2/3, x+1/3, -z+1/3'
'-x+1/3, -y+2/3, -z+2/3'
'y+1/3, -x+y+2/3, -z+2/3'
'x-y+1/3, x+2/3, -z+2/3'

loop_
_atom_site_label
_atom_site_type_symbol
_atom_site_fract_x
_atom_site_fract_y
_atom_site_fract_z
_atom_site_U_iso_or_equiv
_atom_site_adp_type
_atom_site_occupancy
_atom_site_site_symmetry_order
_atom_site_calc_flag
_atom_site_refinement_flags_posn
_atom_site_refinement_flags_adp
_atom_site_refinement_flags_occupancy
C1 C 0.48132(6) 0.22434(6) 0.46428(8) 0.0187(2) Uani 1 1 d . . .
H1 H 0.4365 0.2086 0.4602 0.022 Uiso 1 1 calc R . .
C2 C 0.51670(6) 0.20668(6) 0.41257(9) 0.0206(2) Uani 1 1 d . . .
H2 H 0.5013 0.1765 0.3659 0.025 Uiso 1 1 calc R . .
C3 C 0.58062(6) 0.24239(6) 0.44281(8) 0.0186(2) Uani 1 1 d . . .
H3 H 0.6155 0.2396 0.4185 0.022 Uiso 1 1 calc R . .
C5 C 0.63858(6) 0.40245(6) 0.72903(8) 0.0176(2) Uani 1 1 d . . .
H5 H 0.6818 0.4221 0.7486 0.021 Uiso 1 1 calc R . .
C6 C 0.59105(6) 0.41264(6) 0.76763(8) 0.0186(2) Uani 1 1 d . . .
H6 H 0.5963 0.4394 0.8164 0.022 Uiso 1 1 calc R . .
C7 C 0.53569(6) 0.37617(6) 0.72071(8) 0.0174(2) Uani 1 1 d . . .
H7 H 0.4952 0.3729 0.7308 0.021 Uiso 1 1 calc R . .
C8 C 0.50923(6) 0.30175(6) 0.59058(8) 0.0146(2) Uani 1 1 d . . .
C9 C 0.52448(6) 0.27076(6) 0.52519(8) 0.0152(2) Uani 1 1 d . . .
C10 C 0.55066(6) 0.34416(6) 0.65392(8) 0.0149(2) Uani 1 1 d . . .
C11 C 0.44162(6) 0.28867(6) 0.59248(8) 0.0158(2) Uani 1 1 d . . .
C12 C 0.39978(6) 0.25571(6) 0.66056(8) 0.0168(2) Uani 1 1 d . . .
C13 C 0.33697(6) 0.24303(6) 0.66232(9) 0.0198(2) Uani 1 1 d . . .
C14 C 0.31263(6) 0.26344(7) 0.59460(9) 0.0234(3) Uani 1 1 d . . .
C15 C 0.35448(7) 0.29688(7) 0.52647(9) 0.0233(3) Uani 1 1 d . . .
C16 C 0.41689(6) 0.30920(6) 0.52548(8) 0.0197(2) Uani 1 1 d . . .
C17 C 0.22145(7) 0.26029(8) 0.66510(10) 0.0292(3) Uani 1 1 d . . .
H17A H 0.2525 0.2768 0.7142 0.035 Uiso 1 1 calc R . .
H17B H 0.1840 0.2192 0.6835 0.035 Uiso 1 1 calc R . .
C18 C 0.20037(7) 0.30794(7) 0.64234(10) 0.0258(3) Uani 1 1 d . . .
H18A H 0.1717 0.2926 0.5906 0.031 Uiso 1 1 calc R . .
H18B H 0.2383 0.3497 0.6273 0.031 Uiso 1 1 calc R . .
C19 C 0.16513(7) 0.31630(7) 0.71981(9) 0.0257(3) Uani 1 1 d . . .
H19A H 0.1301 0.2736 0.7382 0.031 Uiso 1 1 calc R . .
H19B H 0.1953 0.3349 0.7696 0.031 Uiso 1 1 calc R . .
C20 C 0.13702(10) 0.35900(9) 0.69941(12) 0.0416(4) Uani 1 1 d . . .
H20A H 0.1075 0.3412 0.6497 0.062 Uiso 1 1 calc GR . .
H20B H 0.1717 0.4022 0.6846 0.062 Uiso 1 1 calc GR . .
H20C H 0.1138 0.3612 0.7508 0.062 Uiso 1 1 calc GR . .
F1 F 0.41894(4) 0.23223(4) 0.72653(5) 0.02119(16) Uani 1 1 d . . .
F2 F 0.29909(4) 0.20877(4) 0.72927(6) 0.02682(18) Uani 1 1 d . . .
F3 F 0.33339(5) 0.31816(5) 0.45967(6) 0.0354(2) Uani 1 1 d . . .
F4 F 0.45478(4) 0.34359(4) 0.45824(5) 0.02738(18) Uani 1 1 d . . .
Ga1 Ga 0.6667 0.3333 0.58435(2) 0.01305(6) Uani 1 3 d S T P
N1 N 0.58600(5) 0.28068(5) 0.50991(7) 0.0154(2) Uani 1 1 d . . .
N2 N 0.61515(5) 0.36156(5) 0.66134(7) 0.01504(19) Uani 1 1 d . . .
O1 O 0.25130(5) 0.25026(7) 0.58802(7) 0.0374(3) Uani 1 1 d . . .

loop_
_atom_site_aniso_label
_atom_site_aniso_U_11
_atom_site_aniso_U_22
_atom_site_aniso_U_33
_atom_site_aniso_U_23
_atom_site_aniso_U_13
_atom_site_aniso_U_12
C1 0.0176(5) 0.0183(6) 0.0182(6) -0.0029(5) -0.0039(5) 0.0074(5)
C2 0.0234(6) 0.0195(6) 0.0177(6) -0.0070(5) -0.0044(5) 0.0098(5)
C3 0.0202(6) 0.0194(6) 0.0165(6) -0.0034(4) -0.0002(5) 0.0102(5)
C5 0.0201(6) 0.0172(5) 0.0153(5) -0.0030(4) -0.0023(4) 0.0092(5)
C6 0.0241(6) 0.0182(5) 0.0155(5) -0.0032(4) -0.0005(5) 0.0120(5)
C7 0.0206(6) 0.0178(5) 0.0169(6) -0.0002(4) 0.0013(5) 0.0119(5)
C8 0.0154(5) 0.0148(5) 0.0145(5) 0.0021(4) -0.0002(4) 0.0082(4)
C9 0.0157(5) 0.0146(5) 0.0148(5) -0.0006(4) -0.0013(4) 0.0070(4)
C10 0.0166(5) 0.0152(5) 0.0141(5) -0.0001(4) 0.0002(4) 0.0088(4)
C11 0.0161(5) 0.0168(5) 0.0165(5) -0.0022(4) -0.0020(4) 0.0097(4)
C12 0.0173(5) 0.0189(5) 0.0152(5) -0.0023(4) -0.0028(4) 0.0098(5)
C13 0.0168(5) 0.0213(6) 0.0195(6) -0.0052(5) 0.0005(5) 0.0080(5)
C14 0.0184(6) 0.0317(7) 0.0249(7) -0.0126(5) -0.0070(5) 0.0161(5)
C15 0.0299(7) 0.0308(7) 0.0199(6) -0.0056(5) -0.0088(5) 0.0233(6)
C16 0.0246(6) 0.0217(6) 0.0170(6) -0.0002(5) -0.0009(5) 0.0148(5)
C17 0.0217(6) 0.0492(9) 0.0242(7) -0.0126(6) -0.0052(5) 0.0233(7)
C18 0.0208(6) 0.0254(7) 0.0272(7) -0.0042(5) 0.0042(5) 0.0084(5)
C19 0.0234(6) 0.0315(7) 0.0237(7) -0.0023(5) 0.0026(5) 0.0150(6)
C20 0.0590(11) 0.0425(9) 0.0388(9) 0.0092(8) 0.0173(8) 0.0369(9)
F1 0.0218(4) 0.0243(4) 0.0167(4) 0.0034(3) -0.0016(3) 0.0111(3)
F2 0.0191(4) 0.0298(4) 0.0257(4) -0.0026(3) 0.0055(3) 0.0079(3)
F3 0.0451(5) 0.0540(6) 0.0276(5) -0.0022(4) -0.0114(4) 0.0401(5)
F4 0.0339(5) 0.0320(4) 0.0207(4) 0.0088(3) 0.0033(3) 0.0198(4)
Ga1 0.01376(7) 0.01376(7) 0.01164(10) 0.000 0.000 0.00688(3)
N1 0.0166(5) 0.0161(5) 0.0135(5) -0.0015(4) 0.0001(4) 0.0083(4)
N2 0.0155(5) 0.0160(5) 0.0137(5) -0.0016(4) -0.0011(4) 0.0079(4)
O1 0.0234(5) 0.0702(8) 0.0288(6) -0.0248(6) -0.0117(4) 0.0311(6)

loop_
_atom_type_symbol
_atom_type_description
_atom_type_scat_dispersion_real
_atom_type_scat_dispersion_imag
_atom_type_scat_source
C C 0.0033 0.0016 'International Tables Vol C Tables 4.2.6.8 and 6.1.1.4'
H H 0.0000 0.0000 'International Tables Vol C Tables 4.2.6.8 and 6.1.1.4'
F F 0.0171 0.0103 'International Tables Vol C Tables 4.2.6.8 and 6.1.1.4'
Ga Ga 0.2307 1.6083 'International Tables Vol C Tables 4.2.6.8 and 6.1.1.4'
N N 0.0061 0.0033 'International Tables Vol C Tables 4.2.6.8 and 6.1.1.4'
O O 0.0106 0.0060 'International Tables Vol C Tables 4.2.6.8 and 6.1.1.4'

loop_
_geom_angle_atom_site_label_1
_geom_angle_atom_site_label_2
_geom_angle_atom_site_label_3
_geom_angle
_geom_angle_site_symmetry_1
_geom_angle_site_symmetry_3
C2 C1 H1 126.4 . .
C2 C1 C9 107.14(11) . .
C9 C1 H1 126.4 . .
C1 C2 H2 126.9 . .
C1 C2 C3 106.23(11) . .
C3 C2 H2 126.9 . .
C2 C3 H3 124.2 . .
N1 C3 C2 111.65(11) . .
N1 C3 H3 124.2 . .
C6 C5 H5 124.2 . .
N2 C5 H5 124.2 . .
N2 C5 C6 111.60(11) . .
C5 C6 H6 126.8 . .
C7 C6 C5 106.45(11) . .
C7 C6 H6 126.8 . .
C6 C7 H7 126.6 . .
C6 C7 C10 106.87(11) . .
C10 C7 H7 126.6 . .
C9 C8 C11 116.72(10) . .
C10 C8 C9 126.87(11) . .
C10 C8 C11 116.41(10) . .
C8 C9 C1 126.83(11) . .
N1 C9 C1 108.70(10) . .
N1 C9 C8 124.47(11) . .
C8 C10 C7 127.36(11) . .
N2 C10 C7 108.87(10) . .
N2 C10 C8 123.77(11) . .
C12 C11 C8 122.52(11) . .
C12 C11 C16 115.82(11) . .
C16 C11 C8 121.66(11) . .
C13 C12 C11 122.76(12) . .
F1 C12 C11 119.83(11) . .
F1 C12 C13 117.35(11) . .
C12 C13 C14 120.91(12) . .
F2 C13 C12 118.79(12) . .
F2 C13 C14 120.27(12) . .
C15 C14 C13 116.57(12) . .
O1 C14 C13 125.18(14) . .
O1 C14 C15 118.15(13) . .
C16 C15 C14 121.98(12) . .
F3 C15 C14 118.88(12) . .
F3 C15 C16 119.15(13) . .
C15 C16 C11 121.97(12) . .
F4 C16 C11 119.91(11) . .
F4 C16 C15 118.10(11) . .
H17A C17 H17B 108.3 . .
C18 C17 H17A 109.9 . .
C18 C17 H17B 109.9 . .
O1 C17 H17A 109.9 . .
O1 C17 H17B 109.9 . .
O1 C17 C18 108.75(13) . .
C17 C18 H18A 109.6 . .
C17 C18 H18B 109.6 . .
C17 C18 C19 110.07(12) . .
H18A C18 H18B 108.2 . .
C19 C18 H18A 109.6 . .
C19 C18 H18B 109.6 . .
C18 C19 H19A 108.9 . .
C18 C19 H19B 108.9 . .
H19A C19 H19B 107.7 . .
C20 C19 C18 113.34(13) . .
C20 C19 H19A 108.9 . .
C20 C19 H19B 108.9 . .
C19 C20 H20A 109.5 . .
C19 C20 H20B 109.5 . .
C19 C20 H20C 109.5 . .
H20A C20 H20B 109.5 . .
H20A C20 H20C 109.5 . .
H20B C20 H20C 109.5 . .
N1 Ga1 N1 92.32(4) 2_655 .
N1 Ga1 N1 92.32(4) . 3_665
N1 Ga1 N1 92.32(4) 2_655 3_665
N1 Ga1 N2 88.79(4) 3_665 3_665
N1 Ga1 N2 88.28(4) 2_655 3_665
N1 Ga1 N2 88.79(4) . .
N1 Ga1 N2 88.79(4) 2_655 2_655
N1 Ga1 N2 88.28(4) . 2_655
N1 Ga1 N2 178.71(4) . 3_665
N1 Ga1 N2 88.28(4) 3_665 .
N1 Ga1 N2 178.71(4) 3_665 2_655
N1 Ga1 N2 178.71(4) 2_655 .
N2 Ga1 N2 90.60(4) 2_655 .
N2 Ga1 N2 90.60(4) 2_655 3_665
N2 Ga1 N2 90.60(4) 3_665 .
C3 N1 C9 106.28(10) . .
C3 N1 Ga1 125.73(8) . .
C9 N1 Ga1 127.51(8) . .
C5 N2 C10 106.21(10) . .
C5 N2 Ga1 125.50(8) . .
C10 N2 Ga1 128.27(8) . .
C14 O1 C17 118.20(11) . .

loop_
_geom_bond_atom_site_label_1
_geom_bond_atom_site_label_2
_geom_bond_distance
_geom_bond_site_symmetry_2
C1 H1 0.9500 .
C1 C2 1.3755(18) .
C1 C9 1.4254(16) .
C2 H2 0.9500 .
C2 C3 1.4139(18) .
C3 H3 0.9500 .
C3 N1 1.3400(16) .
C5 H5 0.9500 .
C5 C6 1.4138(17) .
C5 N2 1.3413(15) .
C6 H6 0.9500 .
C6 C7 1.3749(18) .
C7 H7 0.9500 .
C7 C10 1.4283(16) .
C8 C9 1.4006(17) .
C8 C10 1.3978(17) .
C8 C11 1.4964(16) .
C9 N1 1.3976(15) .
C10 N2 1.3967(15) .
C11 C12 1.3872(17) .
C11 C16 1.3921(17) .
C12 C13 1.3861(17) .
C12 F1 1.3439(14) .
C13 C14 1.3932(19) .
C13 F2 1.3429(15) .
C14 C15 1.390(2) .
C14 O1 1.3507(16) .
C15 C16 1.3793(19) .
C15 F3 1.3490(15) .
C16 F4 1.3472(15) .
C17 H17A 0.9900 .
C17 H17B 0.9900 .
C17 C18 1.509(2) .
C17 O1 1.4598(17) .
C18 H18A 0.9900 .
C18 H18B 0.9900 .
C18 C19 1.5259(19) .
C19 H19A 0.9900 .
C19 H19B 0.9900 .
C19 C20 1.520(2) .
C20 H20A 0.9800 .
C20 H20B 0.9800 .
C20 H20C 0.9800 .
Ga1 N1 2.0516(10) 2_655
Ga1 N1 2.0516(10) .
Ga1 N1 2.0516(10) 3_665
Ga1 N2 2.0553(10) 2_655
Ga1 N2 2.0553(10) .
Ga1 N2 2.0553(10) 3_665

loop_
_geom_hbond_atom_site_label_D
_geom_hbond_atom_site_label_H
_geom_hbond_atom_site_label_A
_geom_hbond_distance_DH
_geom_hbond_distance_HA
_geom_hbond_distance_DA
_geom_hbond_angle_DHA
_geom_hbond_site_symmetry_A
C3 H3 N1 0.95 2.60 3.0729(16) 111.3 2_655
C5 H5 N2 0.95 2.53 3.0154(16) 111.8 3_665
C6 H6 F1 0.95 2.41 3.3053(14) 157.8 17_556
C17 H17A F3 0.99 2.41 3.3445(18) 158.2 5

loop_
_geom_torsion_atom_site_label_1
_geom_torsion_atom_site_label_2
_geom_torsion_atom_site_label_3
_geom_torsion_atom_site_label_4
_geom_torsion
C1 C2 C3 N1 0.01(15)
C1 C9 N1 C3 0.22(14)
C1 C9 N1 Ga1 -172.16(8)
C2 C1 C9 C8 -179.78(12)
C2 C1 C9 N1 -0.22(14)
C2 C3 N1 C9 -0.14(14)
C2 C3 N1 Ga1 172.42(9)
C5 C6 C7 C10 0.03(14)
C6 C5 N2 C10 0.34(14)
C6 C5 N2 Ga1 179.12(8)
C6 C7 C10 C8 179.77(12)
C6 C7 C10 N2 0.17(14)
C7 C10 N2 C5 -0.31(13)
C7 C10 N2 Ga1 -179.05(8)
C8 C9 N1 C3 179.79(12)
C8 C9 N1 Ga1 7.41(17)
C8 C10 N2 C5 -179.93(11)
C8 C10 N2 Ga1 1.33(17)
C8 C11 C12 C13 -179.49(12)
C8 C11 C12 F1 -2.39(18)
C8 C11 C16 C15 179.48(12)
C8 C11 C16 F4 -2.25(18)
C9 C1 C2 C3 0.13(14)
C9 C8 C10 C7 179.81(12)
C9 C8 C10 N2 -0.6(2)
C9 C8 C11 C12 113.09(13)
C9 C8 C11 C16 -67.05(16)
C10 C8 C9 C1 175.57(12)
C10 C8 C9 N1 -3.9(2)
C10 C8 C11 C12 -67.48(16)
C10 C8 C11 C16 112.39(13)
C11 C8 C9 C1 -5.07(18)
C11 C8 C9 N1 175.44(11)
C11 C8 C10 C7 0.44(18)
C11 C8 C10 N2 179.99(11)
C11 C12 C13 C14 -0.2(2)
C11 C12 C13 F2 177.60(11)
C12 C11 C16 C15 -0.65(18)
C12 C11 C16 F4 177.62(11)
C12 C13 C14 C15 -0.19(19)
C12 C13 C14 O1 176.00(13)
C13 C14 C15 C16 0.2(2)
C13 C14 C15 F3 -179.44(12)
C13 C14 O1 C17 48.0(2)
C14 C15 C16 C11 0.3(2)
C14 C15 C16 F4 -178.04(12)
C15 C14 O1 C17 -135.86(15)
C16 C11 C12 C13 0.64(18)
C16 C11 C12 F1 177.74(11)
C17 C18 C19 C20 -174.79(14)
C18 C17 O1 C14 121.08(14)
F1 C12 C13 C14 -177.40(11)
F1 C12 C13 F2 0.44(17)
F2 C13 C14 C15 -178.00(12)
F2 C13 C14 O1 -1.8(2)
F3 C15 C16 C11 179.87(12)
F3 C15 C16 F4 1.57(19)
N2 C5 C6 C7 -0.24(15)
O1 C14 C15 C16 -176.29(13)
O1 C14 C15 F3 4.09(19)
O1 C17 C18 C19 176.41(11)
